data_2216758
loop_
_publ_author_name
'A. Thiruvalluvar'
'M. Subramanyam'
'R. J. Butcher'
'A. V. Adhikari'
'T. Karabasanagouda'

_publ_section_title
;
 (2<i>E</i>)-3-(4-Chlorophenyl)-1-[4-(methylsulfanyl)phenyl]prop-2-en-1-one
;
_journal_coeditor_code SI2045
_journal_issue 12
_journal_name_full 'Acta Crystallographica Section E'
_journal_page_first o4716
_journal_page_last o4716
_journal_paper_doi 10.1107/S1600536807056656
_journal_volume 63
_journal_year 2007
_chemical_formula_iupac 'C16 H13 Cl O S'
_chemical_formula_moiety 'C16 H13 Cl O S'
_chemical_formula_structural 'C16 H13 Cl O S'
_chemical_formula_sum 'C16 H13 Cl O S'
_chemical_formula_weight 288.78
_chemical_melting_point 444.0(10)
_chemical_name_common Chalcone
_chemical_name_systematic
;
(2E)-3-(4-Chlorophenyl)-1-[4-(methylsulfanyl)phenyl]prop-2-en-1-one
;
_space_group_IT_number 14
_symmetry_cell_setting monoclinic
_symmetry_space_group_name_Hall '-P 2ybc'
_symmetry_space_group_name_H-M 'P 1 21/c 1'
_atom_sites_solution_hydrogens geom
_atom_sites_solution_primary direct
_atom_sites_solution_secondary difmap
_cell_angle_alpha 90
_cell_angle_beta 91.284(5)
_cell_angle_gamma 90
_cell_formula_units_Z 4
_cell_length_a 16.5150(10)
_cell_length_b 14.3026(9)
_cell_length_c 5.7280(3)
_cell_measurement_reflns_used 4494
_cell_measurement_temperature 200(2)
_cell_measurement_theta_max 32.57
_cell_measurement_theta_min 4.52
_cell_volume 1352.66(14)
_computing_cell_refinement 'CrysAlis CCD (Oxford Diffraction, 2007)'
_computing_data_collection 'CrysAlis CCD (Oxford Diffraction, 2007)'
_computing_data_reduction 'CrysAlis RED (Oxford Diffraction, 2007)'
_computing_molecular_graphics 'ORTEP-3 (Farrugia, 1997)'
_computing_publication_material 'PLATON (Spek, 2003)'
_computing_structure_refinement 'SHELXL97 (Sheldrick, 1997)'
_computing_structure_solution 'SHELXS97 (Sheldrick, 1990)'
_diffrn_ambient_temperature 200(2)
_diffrn_detector_area_resol_mean 10.5081
_diffrn_measured_fraction_theta_full 0.992
_diffrn_measured_fraction_theta_max 0.910
_diffrn_measurement_device_type 'Oxford Diffraction Gemini'
_diffrn_measurement_method '\f and \w scans'
_diffrn_radiation_monochromator graphite
_diffrn_radiation_source 'fine-focus sealed tube'
_diffrn_radiation_type MoK\a
_diffrn_radiation_wavelength 0.71073
_diffrn_reflns_av_R_equivalents 0.0376
_diffrn_reflns_av_sigmaI/netI 0.0925
_diffrn_reflns_limit_h_max 22
_diffrn_reflns_limit_h_min -24
_diffrn_reflns_limit_k_max 21
_diffrn_reflns_limit_k_min -21
_diffrn_reflns_limit_l_max 7
_diffrn_reflns_limit_l_min -8
_diffrn_reflns_number 12209
_diffrn_reflns_theta_full 25.00
_diffrn_reflns_theta_max 32.57
_diffrn_reflns_theta_min 4.52
_diffrn_standards_decay_% 0
_diffrn_standards_interval_count 0
_diffrn_standards_interval_time 0
_diffrn_standards_number 0
_exptl_absorpt_coefficient_mu 0.424
_exptl_absorpt_correction_T_max 1.000
_exptl_absorpt_correction_T_min 0.829
_exptl_absorpt_correction_type multi-scan
_exptl_absorpt_process_details
;
(CrysAlis RED; Oxford Diffraction, 2007)
;
_exptl_crystal_colour colourless
_exptl_crystal_density_diffrn 1.418
_exptl_crystal_density_method 'Not Measured'
_exptl_crystal_description prism
_exptl_crystal_F_000 600
_exptl_crystal_size_max 0.46
_exptl_crystal_size_mid 0.37
_exptl_crystal_size_min 0.29
_refine_diff_density_max 0.276
_refine_diff_density_min -0.234
_refine_ls_extinction_method none
_refine_ls_goodness_of_fit_ref 0.859
_refine_ls_hydrogen_treatment constr
_refine_ls_matrix_type full
_refine_ls_number_parameters 173
_refine_ls_number_reflns 4494
_refine_ls_number_restraints 0
_refine_ls_restrained_S_all 0.859
_refine_ls_R_factor_all 0.0858
_refine_ls_R_factor_gt 0.0352
_refine_ls_shift/su_max <0.001
_refine_ls_shift/su_mean 0.000
_refine_ls_structure_factor_coef Fsqd
_refine_ls_weighting_details 'calc w=1/[\s^2^(Fo^2^)+(0.0355P)^2^+0.0000P] where P=(Fo^2^+2Fc^2^)/3'
_refine_ls_weighting_scheme calc
_refine_ls_wR_factor_gt 0.0702
_refine_ls_wR_factor_ref 0.0772
_reflns_number_gt 2386
_reflns_number_total 4494
_reflns_threshold_expression I>2\s(I)
_cod_data_source_file si2045.cif
_cod_data_source_block I
_cod_original_sg_symbol_H-M 'P 21/c'
_cod_database_code 2216758
_cod_database_fobs_code 2216758

loop_
_symmetry_equiv_pos_site_id
_symmetry_equiv_pos_as_xyz
1 x,y,z
2 -x,1/2+y,1/2-z
3 -x,-y,-z
4 x,1/2-y,1/2+z

loop_
_atom_site_aniso_label
_atom_site_aniso_U_11
_atom_site_aniso_U_22
_atom_site_aniso_U_33
_atom_site_aniso_U_12
_atom_site_aniso_U_13
_atom_site_aniso_U_23
Cl4 0.0292(2) 0.0657(3) 0.0423(2) -0.0028(2) 0.0115(2) 0.0008(2)
S4 0.0282(2) 0.0334(2) 0.0331(2) -0.0029(2) -0.00410(10) -0.0008(2)
O1 0.0310(6) 0.0587(7) 0.0249(5) 0.0038(5) -0.0013(4) -0.0022(4)
C1 0.0282(8) 0.0263(7) 0.0253(7) 0.0026(6) 0.0019(5) 0.0014(6)
C2 0.0268(7) 0.0326(7) 0.0235(7) -0.0006(6) 0.0012(5) 0.0019(6)
C3 0.0275(7) 0.0243(7) 0.0218(6) -0.0005(6) 0.0023(5) 0.0002(5)
C4 0.0252(8) 0.0474(9) 0.0526(9) 0.0041(7) 0.0014(6) -0.0073(7)
C11 0.0247(7) 0.0201(6) 0.0225(6) -0.0015(5) -0.0011(5) -0.0026(5)
C12 0.0296(7) 0.0263(7) 0.0232(6) 0.0014(6) -0.0024(5) 0.0017(5)
C13 0.0242(7) 0.0339(8) 0.0295(7) 0.0033(6) -0.0031(5) -0.0013(6)
C14 0.0244(7) 0.0282(7) 0.0282(7) -0.0042(6) 0.0041(5) -0.0060(6)
C15 0.0316(8) 0.0267(7) 0.0205(6) -0.0014(6) 0.0008(5) 0.0002(5)
C16 0.0242(7) 0.0262(7) 0.0234(7) 0.0018(6) -0.0023(5) -0.0020(5)
C21 0.0243(7) 0.0220(7) 0.0235(6) 0.0003(5) 0.0043(5) 0.0020(5)
C22 0.0287(7) 0.0274(7) 0.0204(6) -0.0009(6) 0.0011(5) -0.0008(5)
C23 0.0260(7) 0.0275(7) 0.0260(7) 0.0011(6) 0.0060(5) -0.0016(5)
C24 0.0267(7) 0.0188(6) 0.0236(6) -0.0023(5) -0.0002(5) 0.0035(5)
C25 0.0316(8) 0.0271(7) 0.0204(6) -0.0031(6) 0.0016(5) -0.0015(5)
C26 0.0300(8) 0.0279(7) 0.0245(7) 0.0011(6) 0.0085(5) -0.0009(6)

loop_
_atom_site_type_symbol
_atom_site_label
_atom_site_fract_x
_atom_site_fract_y
_atom_site_fract_z
_atom_site_U_iso_or_equiv
_atom_site_thermal_displace_type
_atom_site_occupancy
Cl Cl4 0.97354(2) 0.13561(3) -0.14833(6) 0.04560(10) Uani 1.000
S S4 0.18062(2) 0.10519(3) 0.17298(6) 0.03170(10) Uani 1.000
O O1 0.54563(6) 0.14122(7) 0.71632(15) 0.0382(3) Uani 1.000
C C1 0.52954(8) 0.13336(9) 0.5078(2) 0.0266(4) Uani 1.000
C C2 0.59470(8) 0.13108(9) 0.3341(2) 0.0276(4) Uani 1.000
C C3 0.66980(8) 0.10839(9) 0.3972(2) 0.0245(4) Uani 1.000
C C4 0.12122(9) 0.15828(11) 0.3950(3) 0.0417(5) Uani 1.000
C C11 0.74201(8) 0.11142(8) 0.2543(2) 0.0225(4) Uani 1.000
C C12 0.81511(8) 0.07634(9) 0.3441(2) 0.0264(4) Uani 1.000
C C13 0.88615(8) 0.08273(9) 0.2223(2) 0.0293(4) Uani 1.000
C C14 0.88454(8) 0.12614(9) 0.0085(2) 0.0269(4) Uani 1.000
C C15 0.81354(8) 0.16220(9) -0.0877(2) 0.0263(4) Uani 1.000
C C16 0.74260(8) 0.15401(8) 0.0342(2) 0.0246(4) Uani 1.000
C C21 0.44370(8) 0.12768(8) 0.4239(2) 0.0232(4) Uani 1.000
C C22 0.38269(8) 0.15922(8) 0.5672(2) 0.0255(4) Uani 1.000
C C23 0.30208(8) 0.15462(8) 0.4988(2) 0.0264(4) Uani 1.000
C C24 0.28069(8) 0.11603(8) 0.2817(2) 0.0230(4) Uani 1.000
C C25 0.34163(8) 0.08362(9) 0.1382(2) 0.0264(4) Uani 1.000
C C26 0.42171(8) 0.09072(9) 0.2052(2) 0.0274(4) Uani 1.000
H H2 0.58245 0.14608 0.17562 0.0331 Uiso 1.000
H H3 0.67768 0.08772 0.55367 0.0294 Uiso 1.000
H H4A 0.06385 0.15646 0.34764 0.0626 Uiso 1.000
H H4B 0.12909 0.12401 0.54194 0.0626 Uiso 1.000
H H4C 0.13824 0.22339 0.41688 0.0626 Uiso 1.000
H H12 0.81606 0.04723 0.49317 0.0317 Uiso 1.000
H H13 0.93518 0.05757 0.28528 0.0351 Uiso 1.000
H H15 0.81356 0.19222 -0.23563 0.0315 Uiso 1.000
H H16 0.69352 0.17762 -0.03236 0.0296 Uiso 1.000
H H22 0.39678 0.18459 0.71588 0.0306 Uiso 1.000
H H23 0.26141 0.17753 0.59856 0.0317 Uiso 1.000
H H25 0.32756 0.05620 -0.00824 0.0316 Uiso 1.000
H H26 0.46250 0.07040 0.10248 0.0328 Uiso 1.000

loop_
_atom_type_symbol
_atom_type_description
_atom_type_scat_dispersion_real
_atom_type_scat_dispersion_imag
_atom_type_scat_source
S S 0.1246 0.1234 'International Tables Vol C Tables 4.2.6.8 and 6.1.1.4'
O O 0.0106 0.0060 'International Tables Vol C Tables 4.2.6.8 and 6.1.1.4'
Cl Cl 0.1484 0.1585 'International Tables Vol C Tables 4.2.6.8 and 6.1.1.4'
H H 0.0000 0.0000 'International Tables Vol C Tables 4.2.6.8 and 6.1.1.4'
C C 0.0033 0.0016 'International Tables Vol C Tables 4.2.6.8 and 6.1.1.4'

loop_
_geom_angle_atom_site_label_1
_geom_angle_atom_site_label_2
_geom_angle_atom_site_label_3
_geom_angle
_geom_angle_publ_flag
C4 S4 C24 103.66(7) no
O1 C1 C2 120.83(12) no
O1 C1 C21 120.31(11) no
C2 C1 C21 118.85(10) no
C1 C2 C3 120.78(11) no
C2 C3 C11 127.63(11) no
C3 C11 C12 119.53(11) no
C3 C11 C16 122.62(11) no
C12 C11 C16 117.71(12) no
C11 C12 C13 121.86(11) no
C12 C13 C14 118.74(12) no
Cl4 C14 C13 119.65(10) no
Cl4 C14 C15 118.82(9) no
C13 C14 C15 121.53(12) no
C14 C15 C16 119.17(11) no
C11 C16 C15 120.98(12) no
C1 C21 C22 119.31(10) no
C1 C21 C26 122.37(11) no
C22 C21 C26 118.31(12) no
C21 C22 C23 121.62(11) no
C22 C23 C24 119.59(11) no
S4 C24 C23 124.46(10) no
S4 C24 C25 116.56(9) no
C23 C24 C25 118.98(12) no
C24 C25 C26 120.98(11) no
C21 C26 C25 120.47(12) no
C1 C2 H2 120.00 no
C3 C2 H2 120.00 no
C2 C3 H3 116.00 no
C11 C3 H3 116.00 no
S4 C4 H4A 109.00 no
S4 C4 H4B 109.00 no
S4 C4 H4C 109.00 no
H4A C4 H4B 109.00 no
H4A C4 H4C 109.00 no
H4B C4 H4C 109.00 no
C11 C12 H12 119.00 no
C13 C12 H12 119.00 no
C12 C13 H13 121.00 no
C14 C13 H13 121.00 no
C14 C15 H15 120.00 no
C16 C15 H15 120.00 no
C11 C16 H16 120.00 no
C15 C16 H16 119.00 no
C21 C22 H22 119.00 no
C23 C22 H22 119.00 no
C22 C23 H23 120.00 no
C24 C23 H23 120.00 no
C24 C25 H25 120.00 no
C26 C25 H25 120.00 no
C21 C26 H26 120.00 no
C25 C26 H26 120.00 no

loop_
_geom_bond_atom_site_label_1
_geom_bond_atom_site_label_2
_geom_bond_distance
_geom_bond_publ_flag
Cl4 C14 1.7450(13) no
S4 C4 1.7922(17) no
S4 C24 1.7598(13) no
O1 C1 1.2230(14) no
C1 C2 1.4822(18) no
C1 C21 1.4889(18) no
C2 C3 1.3244(19) no
C3 C11 1.4621(18) no
C11 C12 1.3950(18) no
C11 C16 1.4004(16) no
C12 C13 1.3814(18) no
C13 C14 1.3728(17) no
C14 C15 1.3841(18) no
C15 C16 1.3822(18) no
C21 C22 1.3891(18) no
C21 C26 1.4001(17) no
C22 C23 1.3809(19) no
C23 C24 1.3986(16) no
C24 C25 1.3930(18) no
C25 C26 1.3726(19) no
C2 H2 0.9500 no
C3 H3 0.9500 no
C4 H4A 0.9800 no
C4 H4B 0.9800 no
C4 H4C 0.9800 no
C12 H12 0.9500 no
C13 H13 0.9500 no
C15 H15 0.9500 no
C16 H16 0.9500 no
C22 H22 0.9500 no
C23 H23 0.9500 no
C25 H25 0.9500 no
C26 H26 0.9500 no

loop_
_geom_hbond_atom_site_label_D
_geom_hbond_atom_site_label_H
_geom_hbond_atom_site_label_A
_geom_hbond_site_symmetry_A
_geom_hbond_distance_DH
_geom_hbond_distance_HA
_geom_hbond_distance_DA
_geom_hbond_angle_DHA
_geom_hbond_publ_flag
C15 H15 Cg 4_554 0.95 2.81 3.5270(10) 133 yes
C22 H22 Cg 4_555 0.95 2.94 3.5500(10) 124 yes

loop_
_geom_torsion_atom_site_label_1
_geom_torsion_atom_site_label_2
_geom_torsion_atom_site_label_3
_geom_torsion_atom_site_label_4
_geom_torsion
_geom_torsion_publ_flag
C4 S4 C24 C23 2.51(12) no
C4 S4 C24 C25 -177.35(10) no
O1 C1 C2 C3 21.2(2) no
O1 C1 C21 C26 -159.89(12) no
C21 C1 C2 C3 -159.94(12) no
O1 C1 C21 C22 19.52(18) no
C2 C1 C21 C26 21.23(18) no
C2 C1 C21 C22 -159.36(11) no
C1 C2 C3 C11 -173.63(12) no
C2 C3 C11 C12 -173.92(13) no
C2 C3 C11 C16 10.4(2) no
C16 C11 C12 C13 -0.07(18) no
C3 C11 C12 C13 -175.92(12) no
C12 C11 C16 C15 -1.01(17) no
C3 C11 C16 C15 174.71(12) no
C11 C12 C13 C14 0.98(19) no
C12 C13 C14 C15 -0.84(19) no
C12 C13 C14 Cl4 179.71(10) no
Cl4 C14 C15 C16 179.25(10) no
C13 C14 C15 C16 -0.20(19) no
C14 C15 C16 C11 1.15(18) no
C1 C21 C26 C25 177.59(12) no
C22 C21 C26 C25 -1.83(18) no
C1 C21 C22 C23 -179.31(11) no
C26 C21 C22 C23 0.13(18) no
C21 C22 C23 C24 1.01(17) no
C22 C23 C24 C25 -0.47(17) no
C22 C23 C24 S4 179.67(9) no
S4 C24 C25 C26 178.65(10) no
C23 C24 C25 C26 -1.23(18) no
C24 C25 C26 C21 2.40(19) no

loop_
_cod_related_entry_id
_cod_related_entry_database
_cod_related_entry_code
1 ChemSpider 30655391
